data_7057744
loop_
_publ_author_name
'Tangara, Salia'
'Kanazawa, Alice'
'Fayolle, Martine'
'Philouze, Christian'
'Poisson, Jean-Fran\,cois'
'Behr, Jean-Bernard'
'Py, Sandrine'

_publ_section_title
;
 Short synthesis, X-ray and conformational analysis of a cyclic
 peracetylated l-sorbose-derived nitrone, a useful intermediate towards
 N--O-containing d-gluco-iminosugars
;
_journal_issue 20
_journal_name_full 'New Journal of Chemistry'
_journal_page_first 16735
_journal_paper_doi 10.1039/C8NJ03868F
_journal_volume 42
_journal_year 2018
_chemical_absolute_configuration syn
_chemical_formula_moiety 'C14 H19 N O9'
_chemical_formula_sum 'C14 H19 N O9'
_chemical_formula_weight 345.30
_space_group_crystal_system monoclinic
_space_group_IT_number 4
_space_group_name_Hall 'P 2yb'
_space_group_name_H-M_alt 'P 1 21 1'
_symmetry_space_group_name_Hall 'P 2yb'
_symmetry_space_group_name_H-M 'P 1 21 1'
_atom_sites_solution_hydrogens geom
_audit_creation_date 2017-11-27
_audit_creation_method
;
Olex2 1.2
(compiled 2014.07.22 svn.r2960 for OlexSys, GUI svn.r4862)
;
_audit_update_record
;
2017-11-27 deposited with the CCDC.
2018-09-06 downloaded from the CCDC.
;
_cell_angle_alpha 90
_cell_angle_beta 103.91(3)
_cell_angle_gamma 90
_cell_formula_units_Z 2
_cell_length_a 8.8584(18)
_cell_length_b 7.6373(15)
_cell_length_c 12.517(3)
_cell_measurement_reflns_used 19394
_cell_measurement_temperature 200
_cell_measurement_theta_max 68.000
_cell_measurement_theta_min 3.638
_cell_volume 822.0(3)
_computing_cell_refinement EvalCCD
_computing_data_collection Collect
_computing_data_reduction EvalCCD
_computing_molecular_graphics 'Olex2 (Dolomanov et al., 2009)'
_computing_publication_material 'Olex2 (Dolomanov et al., 2009)'
_computing_structure_refinement 'SHELXL-2014/7 (Sheldrick, 2014)'
_diffrn_ambient_temperature 200
_diffrn_detector 'CCD area detector'
_diffrn_detector_type KappaCCD
_diffrn_measured_fraction_theta_full 0.999
_diffrn_measured_fraction_theta_max 0.953
_diffrn_measurement_device_type 'Bruker kappaCCD'
_diffrn_measurement_method 'Phi and omega scans'
_diffrn_radiation_detector CCD
_diffrn_radiation_monochromator graphite
_diffrn_radiation_probe x-ray
_diffrn_radiation_type CuK\a
_diffrn_radiation_wavelength 1.54178
_diffrn_reflns_av_R_equivalents 0.0378
_diffrn_reflns_av_unetI/netI 0.0208
_diffrn_reflns_Laue_measured_fraction_full 0.999
_diffrn_reflns_Laue_measured_fraction_max 0.953
_diffrn_reflns_limit_h_max 10
_diffrn_reflns_limit_h_min -10
_diffrn_reflns_limit_k_max 9
_diffrn_reflns_limit_k_min -8
_diffrn_reflns_limit_l_max 15
_diffrn_reflns_limit_l_min -15
_diffrn_reflns_number 19394
_diffrn_reflns_point_group_measured_fraction_full 0.996
_diffrn_reflns_point_group_measured_fraction_max 0.943
_diffrn_reflns_theta_full 67.679
_diffrn_reflns_theta_max 67.975
_diffrn_reflns_theta_min 3.638
_diffrn_source 'Enraf Nonius FR590'
_diffrn_source_target Mo
_diffrn_source_type 'fine-focus sealed tube'
_exptl_absorpt_coefficient_mu 1.017
_exptl_absorpt_correction_T_max 0.7530
_exptl_absorpt_correction_T_min 0.6575
_exptl_absorpt_correction_type multi-scan
_exptl_absorpt_process_details
;
SADABS-2008/1 (Bruker,2008) was used for absorption correction.
wR2(int) was 0.0805 before and 0.0612 after correction.
The Ratio of minimum to maximum transmission is 0.8732.
The \l/2 correction factor is 0.0000.
;
_exptl_crystal_colour colourless
_exptl_crystal_colour_primary colourless
_exptl_crystal_density_diffrn 1.395
_exptl_crystal_description block
_exptl_crystal_F_000 364
_exptl_crystal_size_max 0.5
_exptl_crystal_size_mid 0.44
_exptl_crystal_size_min 0.4
_refine_diff_density_max 0.465
_refine_diff_density_min -0.298
_refine_diff_density_rms 0.083
_refine_ls_abs_structure_details
;
 Flack x determined using 1239 quotients [(I+)-(I-)]/[(I+)+(I-)]
 (Parsons, Flack and Wagner, Acta Cryst. B69 (2013) 249-259).
;
_refine_ls_abs_structure_Flack 0.02(6)
_refine_ls_extinction_method none
_refine_ls_goodness_of_fit_ref 1.100
_refine_ls_hydrogen_treatment constr
_refine_ls_matrix_type full
_refine_ls_number_parameters 222
_refine_ls_number_reflns 2885
_refine_ls_number_restraints 1
_refine_ls_restrained_S_all 1.100
_refine_ls_R_factor_all 0.0580
_refine_ls_R_factor_gt 0.0564
_refine_ls_shift/su_max 0.000
_refine_ls_shift/su_mean 0.000
_refine_ls_structure_factor_coef Fsqd
_refine_ls_weighting_details 'w=1/[\s^2^(Fo^2^)+(0.0977P)^2^+1.2107P] where P=(Fo^2^+2Fc^2^)/3'
_refine_ls_weighting_scheme calc
_refine_ls_wR_factor_gt 0.1798
_refine_ls_wR_factor_ref 0.1812
_reflns_Friedel_coverage 0.834
_reflns_Friedel_fraction_full 0.992
_reflns_Friedel_fraction_max 0.932
_reflns_number_gt 2838
_reflns_number_total 2885
_reflns_threshold_expression 'I > 2\s(I)'
_cod_data_source_file c8nj03868f2.cif
_cod_data_source_block sad
_cod_depositor_comments 'Adding full bibliography for 7057744.cif.'
_cod_database_code 7057744
_shelx_space_group_comment
;
The symmetry employed for this shelxl refinement is uniquely defined
by the following loop, which should always be used as a source of
symmetry information in preference to the above space-group names.
They are only intended as comments.
;
_olex2_refinement_description
;
1. Fixed Uiso
 At 1.2 times of:
  All C(H) groups, All C(H,H) groups
 At 1.5 times of:
  All C(H,H,H) groups
2.a Ternary CH refined with riding coordinates:
 C4(H4), C5(H5), C3(H3)
2.b Secondary CH2 refined with riding coordinates:
 C6(H6A,H6B), C1(H1A,H1B)
2.c Idealised Me refined as rotating group:
 C23(H23A,H23B,H23C), C22(H22A,H22B,H22C), C24(H24A,H24B,H24C), C21(H21A,H21B,
 H21C)
;
_shelx_shelxl_version_number 2014/7
_olex2_submission_special_instructions 'No special instructions were received'

loop_
_space_group_symop_operation_xyz
'x, y, z'
'-x, y+1/2, -z'

loop_
_atom_site_label
_atom_site_type_symbol
_atom_site_fract_x
_atom_site_fract_y
_atom_site_fract_z
_atom_site_U_iso_or_equiv
_atom_site_adp_type
_atom_site_occupancy
_atom_site_site_symmetry_order
_atom_site_calc_flag
_atom_site_refinement_flags_posn
O10 O 0.7246(4) 0.1804(5) 0.2079(3) 0.0287(8) Uani 1 1 d .
O11 O 0.3688(4) 0.3538(5) 0.2616(3) 0.0297(9) Uani 1 1 d .
O12 O 0.7602(4) 0.2739(5) 0.4299(3) 0.0311(9) Uani 1 1 d .
O8 O 0.7362(5) 0.7421(6) 0.2903(4) 0.0407(10) Uani 1 1 d .
O9 O 0.7189(5) 0.4132(5) 0.0346(3) 0.0335(9) Uani 1 1 d .
N7 N 0.6778(5) 0.5855(6) 0.2894(4) 0.0279(10) Uani 1 1 d .
O18 O 0.5904(5) 0.0317(7) 0.0592(4) 0.0442(11) Uani 1 1 d .
O17 O 0.7834(6) 0.6094(7) -0.0782(4) 0.0465(12) Uani 1 1 d .
O19 O 0.2555(5) 0.1489(6) 0.3456(4) 0.0396(10) Uani 1 1 d .
C15 C 0.2456(6) 0.2785(8) 0.2912(4) 0.0293(12) Uani 1 1 d .
C13 C 0.7421(7) 0.4666(8) -0.0626(5) 0.0337(13) Uani 1 1 d .
O20 O 0.6754(6) 0.0450(8) 0.5109(5) 0.0585(15) Uani 1 1 d .
C4 C 0.5174(6) 0.2661(7) 0.2946(4) 0.0262(11) Uani 1 1 d .
H4 H 0.5029 0.1375 0.3035 0.031 Uiso 1 1 calc R
C5 C 0.6041(6) 0.3477(8) 0.4029(4) 0.0305(12) Uani 1 1 d .
H5 H 0.5495 0.3230 0.4625 0.037 Uiso 1 1 calc R
C2 C 0.6652(6) 0.4809(7) 0.2065(4) 0.0263(11) Uani 1 1 d .
C3 C 0.5965(6) 0.3015(7) 0.2016(4) 0.0261(11) Uani 1 1 d .
H3 H 0.5193 0.2859 0.1295 0.031 Uiso 1 1 calc R
C16 C 0.7774(7) 0.1171(9) 0.4790(5) 0.0378(14) Uani 1 1 d .
C14 C 0.7117(7) 0.0643(8) 0.1241(5) 0.0319(12) Uani 1 1 d .
C6 C 0.6228(6) 0.5419(8) 0.3892(4) 0.0297(12) Uani 1 1 d .
H6A H 0.5217 0.6003 0.3848 0.036 Uiso 1 1 calc R
H6B H 0.6981 0.5880 0.4549 0.036 Uiso 1 1 calc R
C1 C 0.7271(7) 0.5524(8) 0.1141(5) 0.0299(12) Uani 1 1 d .
H1A H 0.6640 0.6537 0.0798 0.036 Uiso 1 1 calc R
H1B H 0.8361 0.5915 0.1418 0.036 Uiso 1 1 calc R
C23 C 0.1020(7) 0.3813(9) 0.2449(5) 0.0396(14) Uani 1 1 d .
H23A H 0.1187 0.5037 0.2684 0.059 Uiso 1 1 calc GR
H23B H 0.0153 0.3327 0.2714 0.059 Uiso 1 1 calc GR
H23C H 0.0776 0.3754 0.1643 0.059 Uiso 1 1 calc GR
C22 C 0.8648(8) -0.0157(9) 0.1245(6) 0.0423(15) Uani 1 1 d .
H22A H 0.9237 0.0632 0.0879 0.063 Uiso 1 1 calc GR
H22B H 0.8486 -0.1278 0.0853 0.063 Uiso 1 1 calc GR
H22C H 0.9230 -0.0352 0.2007 0.063 Uiso 1 1 calc GR
C24 C 0.9377(8) 0.0459(12) 0.4894(7) 0.0513(17) Uani 1 1 d .
H24A H 0.9678 0.0616 0.4196 0.077 Uiso 1 1 calc GR
H24B H 0.9392 -0.0790 0.5075 0.077 Uiso 1 1 calc GR
H24C H 1.0112 0.1086 0.5480 0.077 Uiso 1 1 calc GR
C21 C 0.7071(12) 0.3197(11) -0.1449(6) 0.059(2) Uani 1 1 d .
H21A H 0.7730 0.2188 -0.1167 0.088 Uiso 1 1 calc GR
H21B H 0.7279 0.3583 -0.2146 0.088 Uiso 1 1 calc GR
H21C H 0.5975 0.2862 -0.1569 0.088 Uiso 1 1 calc GR

loop_
_atom_site_aniso_label
_atom_site_aniso_U_11
_atom_site_aniso_U_22
_atom_site_aniso_U_33
_atom_site_aniso_U_23
_atom_site_aniso_U_13
_atom_site_aniso_U_12
O10 0.0256(18) 0.027(2) 0.034(2) 0.0011(16) 0.0087(15) 0.0012(15)
O11 0.0217(18) 0.031(2) 0.035(2) 0.0017(16) 0.0047(15) 0.0026(15)
O12 0.0210(17) 0.040(2) 0.0325(19) 0.0080(17) 0.0063(14) 0.0007(16)
O8 0.053(3) 0.029(2) 0.041(2) -0.0022(18) 0.014(2) -0.010(2)
O9 0.044(2) 0.028(2) 0.0321(19) 0.0034(17) 0.0163(17) 0.0016(18)
N7 0.028(2) 0.026(2) 0.029(2) 0.0000(19) 0.0060(17) -0.0011(18)
O18 0.037(2) 0.045(3) 0.049(2) -0.015(2) 0.006(2) -0.002(2)
O17 0.061(3) 0.045(3) 0.041(2) 0.008(2) 0.028(2) 0.003(2)
O19 0.034(2) 0.051(3) 0.037(2) 0.006(2) 0.0164(17) -0.0028(19)
C15 0.024(2) 0.039(3) 0.026(3) -0.009(2) 0.0078(19) -0.005(2)
C13 0.036(3) 0.039(3) 0.030(3) 0.006(2) 0.016(2) 0.010(3)
O20 0.046(3) 0.059(3) 0.079(4) 0.035(3) 0.030(3) 0.013(3)
C4 0.022(2) 0.026(3) 0.031(3) 0.000(2) 0.0072(19) 0.004(2)
C5 0.024(3) 0.041(3) 0.027(3) 0.006(2) 0.006(2) 0.002(2)
C2 0.025(2) 0.027(3) 0.026(3) 0.006(2) 0.004(2) 0.001(2)
C3 0.021(2) 0.028(3) 0.029(3) 0.001(2) 0.0046(19) 0.000(2)
C16 0.032(3) 0.049(4) 0.033(3) 0.011(3) 0.010(2) 0.003(3)
C14 0.035(3) 0.024(3) 0.042(3) 0.001(2) 0.018(2) -0.006(2)
C6 0.030(3) 0.035(3) 0.026(3) -0.001(2) 0.009(2) -0.003(2)
C1 0.033(3) 0.027(3) 0.032(3) 0.002(2) 0.011(2) -0.002(2)
C23 0.028(3) 0.049(4) 0.039(3) -0.007(3) 0.005(2) 0.006(3)
C22 0.042(3) 0.027(3) 0.063(4) -0.001(3) 0.025(3) 0.001(3)
C24 0.037(3) 0.054(4) 0.065(4) 0.018(4) 0.016(3) 0.013(3)
C21 0.096(6) 0.046(4) 0.044(4) -0.005(3) 0.035(4) 0.002(4)

loop_
_atom_type_symbol
_atom_type_description
_atom_type_scat_dispersion_real
_atom_type_scat_dispersion_imag
_atom_type_scat_source
C C 0.0181 0.0091 'International Tables Vol C Tables 4.2.6.8 and 6.1.1.4'
H H 0.0000 0.0000 'International Tables Vol C Tables 4.2.6.8 and 6.1.1.4'
N N 0.0311 0.0180 'International Tables Vol C Tables 4.2.6.8 and 6.1.1.4'
O O 0.0492 0.0322 'International Tables Vol C Tables 4.2.6.8 and 6.1.1.4'

loop_
_geom_angle_atom_site_label_1
_geom_angle_atom_site_label_2
_geom_angle_atom_site_label_3
_geom_angle
C14 O10 C3 117.0(4)
C15 O11 C4 117.4(4)
C16 O12 C5 116.8(4)
C13 O9 C1 114.0(5)
O8 N7 C6 114.1(5)
C2 N7 O8 122.2(5)
C2 N7 C6 123.6(5)
O11 C15 C23 109.6(5)
O19 C15 O11 123.5(5)
O19 C15 C23 126.8(5)
O9 C13 C21 110.0(5)
O17 C13 O9 123.3(6)
O17 C13 C21 126.6(6)
O11 C4 H4 110.8
O11 C4 C5 107.2(4)
O11 C4 C3 104.7(4)
C5 C4 H4 110.8
C5 C4 C3 112.5(4)
C3 C4 H4 110.8
O12 C5 C4 107.3(4)
O12 C5 H5 110.9
O12 C5 C6 106.4(4)
C4 C5 H5 110.9
C6 C5 C4 110.4(4)
C6 C5 H5 110.9
N7 C2 C3 123.8(5)
N7 C2 C1 114.6(5)
C3 C2 C1 121.6(5)
O10 C3 C4 110.1(4)
O10 C3 C2 106.0(4)
O10 C3 H3 109.2
C4 C3 H3 109.2
C2 C3 C4 112.9(5)
C2 C3 H3 109.2
O12 C16 C24 111.5(5)
O20 C16 O12 123.3(6)
O20 C16 C24 125.2(6)
O10 C14 C22 111.0(5)
O18 C14 O10 123.4(5)
O18 C14 C22 125.6(6)
N7 C6 C5 112.6(5)
N7 C6 H6A 109.1
N7 C6 H6B 109.1
C5 C6 H6A 109.1
C5 C6 H6B 109.1
H6A C6 H6B 107.8
O9 C1 C2 107.2(4)
O9 C1 H1A 110.3
O9 C1 H1B 110.3
C2 C1 H1A 110.3
C2 C1 H1B 110.3
H1A C1 H1B 108.5
C15 C23 H23A 109.5
C15 C23 H23B 109.5
C15 C23 H23C 109.5
H23A C23 H23B 109.5
H23A C23 H23C 109.5
H23B C23 H23C 109.5
C14 C22 H22A 109.5
C14 C22 H22B 109.5
C14 C22 H22C 109.5
H22A C22 H22B 109.5
H22A C22 H22C 109.5
H22B C22 H22C 109.5
C16 C24 H24A 109.5
C16 C24 H24B 109.5
C16 C24 H24C 109.5
H24A C24 H24B 109.5
H24A C24 H24C 109.5
H24B C24 H24C 109.5
C13 C21 H21A 109.5
C13 C21 H21B 109.5
C13 C21 H21C 109.5
H21A C21 H21B 109.5
H21A C21 H21C 109.5
H21B C21 H21C 109.5

loop_
_geom_bond_atom_site_label_1
_geom_bond_atom_site_label_2
_geom_bond_distance
O10 C3 1.451(6)
O10 C14 1.358(7)
O11 C15 1.362(7)
O11 C4 1.446(6)
O12 C5 1.456(6)
O12 C16 1.338(8)
O8 N7 1.302(6)
O9 C13 1.345(7)
O9 C1 1.446(7)
N7 C2 1.293(7)
N7 C6 1.484(7)
O18 C14 1.207(7)
O17 C13 1.182(8)
O19 C15 1.193(8)
C15 C23 1.489(8)
C13 C21 1.504(10)
O20 C16 1.205(8)
C4 H4 1.0000
C4 C5 1.521(8)
C4 C3 1.521(7)
C5 H5 1.0000
C5 C6 1.507(9)
C2 C3 1.494(8)
C2 C1 1.498(7)
C3 H3 1.0000
C16 C24 1.497(9)
C14 C22 1.486(8)
C6 H6A 0.9900
C6 H6B 0.9900
C1 H1A 0.9900
C1 H1B 0.9900
C23 H23A 0.9800
C23 H23B 0.9800
C23 H23C 0.9800
C22 H22A 0.9800
C22 H22B 0.9800
C22 H22C 0.9800
C24 H24A 0.9800
C24 H24B 0.9800
C24 H24C 0.9800
C21 H21A 0.9800
C21 H21B 0.9800
C21 H21C 0.9800
